data_1518482
loop_
_publ_author_name
'Fan, Zhoulong'
'Song, Shanshan'
'Li, Wei'
'Geng, Kaijun'
'Xu, Youjun'
'Miao, Ze-Hong'
'Zhang, Ao'

_publ_section_title
;
 Rh(III)-Catalyzed Redox-Neutral C-H Activation of Pyrazolones: An
 Economical Approach for the Synthesis of N-Substituted Indoles.
;
_journal_issue 2
_journal_name_full 'Organic letters'
_journal_page_first 310
_journal_page_last 313
_journal_paper_doi 10.1021/ol503404p
_journal_volume 17
_journal_year 2015
_chemical_formula_sum 'C24 H20 N2 O'
_chemical_formula_weight 352.42
_chemical_name_common 20120034
_chemical_name_systematic
;
 ?
;
_space_group_IT_number 61
_symmetry_cell_setting orthorhombic
_symmetry_space_group_name_Hall '-P 2ac 2ab'
_symmetry_space_group_name_H-M 'P b c a'
_atom_sites_solution_hydrogens geom
_atom_sites_solution_primary direct
_atom_sites_solution_secondary difmap
_audit_creation_method SHELXL-97
_cell_angle_alpha 90.00
_cell_angle_beta 90.00
_cell_angle_gamma 90.00
_cell_formula_units_Z 8
_cell_length_a 8.8127(10)
_cell_length_b 13.2298(12)
_cell_length_c 32.500(3)
_cell_measurement_reflns_used 6169
_cell_measurement_temperature 296(2)
_cell_measurement_theta_max 54.87
_cell_measurement_theta_min 4.50
_cell_volume 3789.2(7)
_computing_cell_refinement 'Bruker SAINT'
_computing_data_collection 'Bruker APEX2'
_computing_data_reduction 'Bruker SAINT'
_computing_molecular_graphics 'Bruker SHELXTL'
_computing_publication_material 'Bruker SHELXTL'
_computing_structure_refinement 'SHELXL-97 (Sheldrick, 2008)'
_computing_structure_solution 'SHELXS-97 (Sheldrick, 2008)'
_diffrn_ambient_temperature 296(2)
_diffrn_measured_fraction_theta_full 0.999
_diffrn_measured_fraction_theta_max 0.999
_diffrn_measurement_device_type 'Bruker APEX-II CCD'
_diffrn_measurement_method '\f and \w scans'
_diffrn_radiation_monochromator graphite
_diffrn_radiation_source 'fine-focus sealed tube'
_diffrn_radiation_type MoK\a
_diffrn_radiation_wavelength 0.71073
_diffrn_reflns_av_R_equivalents 0.0345
_diffrn_reflns_av_sigmaI/netI 0.0395
_diffrn_reflns_limit_h_max 10
_diffrn_reflns_limit_h_min -6
_diffrn_reflns_limit_k_max 15
_diffrn_reflns_limit_k_min -15
_diffrn_reflns_limit_l_max 38
_diffrn_reflns_limit_l_min -37
_diffrn_reflns_number 15516
_diffrn_reflns_theta_full 25.00
_diffrn_reflns_theta_max 25.00
_diffrn_reflns_theta_min 1.25
_exptl_absorpt_coefficient_mu 0.076
_exptl_absorpt_correction_T_max 0.9985
_exptl_absorpt_correction_T_min 0.9702
_exptl_absorpt_correction_type multi-scan
_exptl_absorpt_process_details sadabs
_exptl_crystal_colour colourless
_exptl_crystal_density_diffrn 1.236
_exptl_crystal_density_meas 1.30
_exptl_crystal_density_method 'not measured'
_exptl_crystal_description plate
_exptl_crystal_F_000 1488
_exptl_crystal_size_max 0.3
_exptl_crystal_size_mid 0.20
_exptl_crystal_size_min 0.1
_refine_diff_density_max 0.198
_refine_diff_density_min -0.177
_refine_diff_density_rms 0.035
_refine_ls_extinction_coef 0.0043(5)
_refine_ls_extinction_expression Fc^*^=kFc[1+0.001xFc^2^\l^3^/sin(2\q)]^-1/4^
_refine_ls_extinction_method none
_refine_ls_goodness_of_fit_ref 1.084
_refine_ls_hydrogen_treatment mixed
_refine_ls_matrix_type full
_refine_ls_number_parameters 251
_refine_ls_number_reflns 3328
_refine_ls_number_restraints 3
_refine_ls_restrained_S_all 1.084
_refine_ls_R_factor_all 0.0945
_refine_ls_R_factor_gt 0.0580
_refine_ls_shift/su_max 0.046
_refine_ls_shift/su_mean 0.001
_refine_ls_structure_factor_coef Fsqd
_refine_ls_weighting_details 'calc w=1/[\s^2^(Fo^2^)+(0.0376P)^2^+2.0607P] where P=(Fo^2^+2Fc^2^)/3'
_refine_ls_weighting_scheme calc
_refine_ls_wR_factor_gt 0.1122
_refine_ls_wR_factor_ref 0.1267
_reflns_number_gt 2224
_reflns_number_total 3328
_reflns_threshold_expression >2sigma(I)
_cod_data_source_file ol503404p_si_002.cif
_cod_data_source_block C:\Users\hehongyan\Desktop\2013306_0m.CIF
_cod_depositor_comments 'Adding full bibliography for 1518482.cif.'
_cod_original_cell_volume 3789.1(6)
_cod_original_sg_symbol_H-M Pbca
_cod_database_code 1518482

loop_
_symmetry_equiv_pos_as_xyz
'x, y, z'
'x+1/2, -y+1/2, -z'
'-x, y+1/2, -z+1/2'
'-x+1/2, -y, z+1/2'
'-x, -y, -z'
'-x-1/2, y-1/2, z'
'x, -y-1/2, z-1/2'
'x-1/2, y, -z-1/2'

loop_
_atom_site_label
_atom_site_type_symbol
_atom_site_fract_x
_atom_site_fract_y
_atom_site_fract_z
_atom_site_U_iso_or_equiv
_atom_site_adp_type
_atom_site_occupancy
_atom_site_symmetry_multiplicity
_atom_site_calc_flag
_atom_site_refinement_flags
O1 O -0.0305(2) 0.40294(12) 0.54907(5) 0.0535(5) Uani 1 1 d .
N1 N -0.0285(2) 0.37268(13) 0.61847(5) 0.0401(5) Uani 1 1 d .
N2 N -0.1952(3) 0.56263(18) 0.52190(6) 0.0608(6) Uani 1 1 d D
H5 H -0.230(3) 0.6007(18) 0.5032(7) 0.091 Uiso 1 1 d D
H4 H -0.135(3) 0.5155(17) 0.5146(8) 0.091 Uiso 1 1 d D
C18 C 0.3932(4) 0.0256(2) 0.70094(8) 0.0699(9) Uani 1 1 d .
H1 H 0.4593 -0.0222 0.7119 0.084 Uiso 1 1 calc R
C17 C 0.2412(4) 0.0068(2) 0.69958(9) 0.0731(9) Uani 1 1 d .
H8 H 0.2036 -0.0542 0.7095 0.088 Uiso 1 1 calc R
C16 C 0.1429(3) 0.07792(19) 0.68352(8) 0.0598(7) Uani 1 1 d .
H9 H 0.0396 0.0638 0.6825 0.072 Uiso 1 1 calc R
C15 C 0.1953(3) 0.17026(18) 0.66878(7) 0.0439(6) Uani 1 1 d .
C2 C 0.0861(3) 0.24694(17) 0.65408(7) 0.0394(6) Uani 1 1 d .
C1 C 0.0973(3) 0.30808(17) 0.62016(7) 0.0388(6) Uani 1 1 d .
C21 C -0.0671(3) 0.43382(17) 0.58347(7) 0.0402(6) Uani 1 1 d .
C22 C -0.1451(3) 0.52490(17) 0.59182(7) 0.0458(6) Uani 1 1 d .
H19 H -0.1553 0.5453 0.6191 0.055 Uiso 1 1 calc R
C23 C -0.2062(3) 0.58441(18) 0.56165(7) 0.0458(6) Uani 1 1 d .
C24 C -0.2919(4) 0.6779(2) 0.57264(9) 0.0735(9) Uani 1 1 d .
H2 H -0.3088 0.7175 0.5483 0.110 Uiso 1 1 calc R
H3 H -0.2343 0.7167 0.5921 0.110 Uiso 1 1 calc R
H20 H -0.3877 0.6597 0.5846 0.110 Uiso 1 1 calc R
C8 C -0.1229(3) 0.35111(17) 0.65229(7) 0.0386(6) Uani 1 1 d .
C3 C -0.0524(3) 0.27376(17) 0.67480(7) 0.0401(6) Uani 1 1 d .
C19 C 0.4481(3) 0.1158(2) 0.68605(8) 0.0621(8) Uani 1 1 d .
H7 H 0.5519 0.1285 0.6866 0.075 Uiso 1 1 calc R
C20 C 0.3500(3) 0.1880(2) 0.67028(7) 0.0516(7) Uani 1 1 d .
H6 H 0.3885 0.2489 0.6606 0.062 Uiso 1 1 calc R
C9 C 0.2252(3) 0.31827(19) 0.59103(7) 0.0452(6) Uani 1 1 d .
C10 C 0.2723(3) 0.2379(2) 0.56697(8) 0.0628(8) Uani 1 1 d .
H14 H 0.2200 0.1769 0.5680 0.075 Uiso 1 1 calc R
C11 C 0.3972(4) 0.2480(3) 0.54129(9) 0.0874(11) Uani 1 1 d .
H13 H 0.4280 0.1939 0.5250 0.105 Uiso 1 1 calc R
C12 C 0.4753(4) 0.3374(4) 0.53979(11) 0.0999(14) Uani 1 1 d .
H12 H 0.5590 0.3439 0.5225 0.120 Uiso 1 1 calc R
C13 C 0.4307(4) 0.4169(3) 0.56352(10) 0.0868(11) Uani 1 1 d .
H10 H 0.4848 0.4772 0.5627 0.104 Uiso 1 1 calc R
C14 C 0.3056(3) 0.4085(2) 0.58880(8) 0.0637(8) Uani 1 1 d .
H11 H 0.2748 0.4636 0.6045 0.076 Uiso 1 1 calc R
C4 C -0.1200(3) 0.24162(19) 0.71179(7) 0.0503(7) Uani 1 1 d .
H18 H -0.0739 0.1920 0.7278 0.060 Uiso 1 1 calc R
C5 C -0.2542(3) 0.2842(2) 0.72394(8) 0.0599(7) Uani 1 1 d .
H15 H -0.2980 0.2644 0.7487 0.072 Uiso 1 1 calc R
C6 C -0.3256(3) 0.3563(2) 0.69991(8) 0.0609(8) Uani 1 1 d .
H16 H -0.4183 0.3824 0.7085 0.073 Uiso 1 1 calc R
C7 C -0.2628(3) 0.39043(19) 0.66360(7) 0.0516(7) Uani 1 1 d .
H17 H -0.3122 0.4380 0.6473 0.062 Uiso 1 1 calc R

loop_
_atom_site_aniso_label
_atom_site_aniso_U_11
_atom_site_aniso_U_22
_atom_site_aniso_U_33
_atom_site_aniso_U_23
_atom_site_aniso_U_13
_atom_site_aniso_U_12
O1 0.0651(12) 0.0611(11) 0.0343(9) -0.0022(8) 0.0062(9) 0.0140(9)
N1 0.0431(12) 0.0428(11) 0.0345(11) 0.0035(9) 0.0023(10) 0.0018(10)
N2 0.0659(17) 0.0744(17) 0.0422(13) 0.0122(12) 0.0006(12) 0.0168(13)
C18 0.090(3) 0.067(2) 0.0527(17) -0.0048(16) -0.0073(18) 0.035(2)
C17 0.089(3) 0.0503(17) 0.080(2) 0.0059(16) -0.010(2) 0.0080(18)
C16 0.0621(18) 0.0490(16) 0.0683(18) 0.0052(14) -0.0121(15) -0.0002(15)
C15 0.0530(17) 0.0439(15) 0.0348(13) -0.0053(11) -0.0047(12) 0.0009(13)
C2 0.0389(14) 0.0411(13) 0.0382(13) -0.0004(11) -0.0056(12) -0.0035(12)
C1 0.0370(14) 0.0407(13) 0.0387(13) -0.0037(11) -0.0027(12) 0.0002(12)
C21 0.0388(14) 0.0449(14) 0.0370(14) 0.0018(12) 0.0014(12) -0.0025(12)
C22 0.0583(17) 0.0448(14) 0.0344(13) 0.0007(12) 0.0050(13) 0.0049(13)
C23 0.0425(15) 0.0482(15) 0.0467(15) 0.0050(13) 0.0100(13) 0.0000(13)
C24 0.084(2) 0.0577(18) 0.078(2) 0.0096(16) 0.0178(18) 0.0207(17)
C8 0.0361(14) 0.0457(14) 0.0340(13) -0.0020(11) -0.0001(12) -0.0042(12)
C3 0.0400(14) 0.0424(14) 0.0380(13) 0.0010(11) -0.0056(12) -0.0094(12)
C19 0.0518(18) 0.083(2) 0.0514(16) -0.0126(16) -0.0036(14) 0.0184(17)
C20 0.0514(17) 0.0582(16) 0.0453(15) -0.0055(13) -0.0017(13) 0.0064(14)
C9 0.0382(14) 0.0589(16) 0.0385(13) 0.0035(12) -0.0022(12) 0.0067(14)
C10 0.0640(19) 0.0724(19) 0.0522(16) 0.0006(15) 0.0023(16) 0.0218(16)
C11 0.077(3) 0.127(3) 0.059(2) 0.006(2) 0.012(2) 0.054(3)
C12 0.050(2) 0.177(4) 0.072(2) 0.041(3) 0.0166(19) 0.028(3)
C13 0.053(2) 0.132(3) 0.075(2) 0.028(2) 0.0021(19) -0.020(2)
C14 0.0525(18) 0.081(2) 0.0580(17) 0.0063(16) 0.0003(15) -0.0094(16)
C4 0.0491(17) 0.0588(16) 0.0429(14) 0.0112(13) -0.0065(13) -0.0109(14)
C5 0.0514(17) 0.083(2) 0.0457(15) 0.0114(15) 0.0073(14) -0.0121(16)
C6 0.0456(17) 0.083(2) 0.0544(17) 0.0051(16) 0.0101(14) 0.0021(15)
C7 0.0474(16) 0.0617(16) 0.0458(14) 0.0077(13) 0.0025(13) 0.0040(14)

loop_
_atom_type_symbol
_atom_type_description
_atom_type_scat_dispersion_real
_atom_type_scat_dispersion_imag
_atom_type_scat_source
C C 0.0033 0.0016 'International Tables Vol C Tables 4.2.6.8 and 6.1.1.4'
H H 0.0000 0.0000 'International Tables Vol C Tables 4.2.6.8 and 6.1.1.4'
N N 0.0061 0.0033 'International Tables Vol C Tables 4.2.6.8 and 6.1.1.4'
O O 0.0106 0.0060 'International Tables Vol C Tables 4.2.6.8 and 6.1.1.4'

loop_
_geom_angle_atom_site_label_1
_geom_angle_atom_site_label_2
_geom_angle_atom_site_label_3
_geom_angle
C1 N1 C8 108.28(18)
C1 N1 C21 124.19(19)
C8 N1 C21 126.31(19)
C23 N2 H5 123(2)
C23 N2 H4 118.4(19)
H5 N2 H4 117(2)
C17 C18 C19 119.6(3)
C17 C18 H1 120.2
C19 C18 H1 120.2
C18 C17 C16 120.2(3)
C18 C17 H8 119.9
C16 C17 H8 119.9
C17 C16 C15 121.3(3)
C17 C16 H9 119.3
C15 C16 H9 119.3
C20 C15 C16 117.6(2)
C20 C15 C2 122.5(2)
C16 C15 C2 119.8(2)
C1 C2 C3 107.0(2)
C1 C2 C15 128.2(2)
C3 C2 C15 124.8(2)
C2 C1 N1 109.52(19)
C2 C1 C9 128.6(2)
N1 C1 C9 121.51(19)
O1 C21 C22 125.7(2)
O1 C21 N1 118.0(2)
C22 C21 N1 116.3(2)
C23 C22 C21 123.0(2)
C23 C22 H19 118.5
C21 C22 H19 118.5
N2 C23 C22 122.9(2)
N2 C23 C24 116.7(2)
C22 C23 C24 120.3(2)
C23 C24 H2 109.5
C23 C24 H3 109.5
H2 C24 H3 109.5
C23 C24 H20 109.5
H2 C24 H20 109.5
H3 C24 H20 109.5
C7 C8 C3 121.9(2)
C7 C8 N1 131.0(2)
C3 C8 N1 107.0(2)
C8 C3 C4 118.6(2)
C8 C3 C2 108.16(19)
C4 C3 C2 133.2(2)
C18 C19 C20 120.5(3)
C18 C19 H7 119.7
C20 C19 H7 119.7
C15 C20 C19 120.7(3)
C15 C20 H6 119.6
C19 C20 H6 119.6
C10 C9 C14 118.5(2)
C10 C9 C1 121.4(2)
C14 C9 C1 120.0(2)
C9 C10 C11 120.3(3)
C9 C10 H14 119.9
C11 C10 H14 119.9
C12 C11 C10 120.2(3)
C12 C11 H13 119.9
C10 C11 H13 119.9
C13 C12 C11 120.1(3)
C13 C12 H12 120.0
C11 C12 H12 120.0
C12 C13 C14 120.4(3)
C12 C13 H10 119.8
C14 C13 H10 119.8
C13 C14 C9 120.5(3)
C13 C14 H11 119.7
C9 C14 H11 119.7
C5 C4 C3 119.2(2)
C5 C4 H18 120.4
C3 C4 H18 120.4
C4 C5 C6 120.9(2)
C4 C5 H15 119.5
C6 C5 H15 119.5
C7 C6 C5 121.7(3)
C7 C6 H16 119.1
C5 C6 H16 119.1
C6 C7 C8 117.4(2)
C6 C7 H17 121.3
C8 C7 H17 121.3

loop_
_geom_bond_atom_site_label_1
_geom_bond_atom_site_label_2
_geom_bond_distance
O1 C21 1.233(2)
N1 C1 1.401(3)
N1 C8 1.408(3)
N1 C21 1.437(3)
N2 C23 1.327(3)
N2 H5 0.847(10)
N2 H4 0.855(10)
C18 C17 1.363(4)
C18 C19 1.376(4)
C18 H1 0.9300
C17 C16 1.382(4)
C17 H8 0.9300
C16 C15 1.391(3)
C16 H9 0.9300
C15 C20 1.384(3)
C15 C2 1.478(3)
C2 C1 1.371(3)
C2 C3 1.438(3)
C1 C9 1.478(3)
C21 C22 1.413(3)
C22 C23 1.368(3)
C22 H19 0.9300
C23 C24 1.493(3)
C24 H2 0.9600
C24 H3 0.9600
C24 H20 0.9600
C8 C7 1.387(3)
C8 C3 1.403(3)
C3 C4 1.407(3)
C19 C20 1.386(4)
C19 H7 0.9300
C20 H6 0.9300
C9 C10 1.383(3)
C9 C14 1.390(4)
C10 C11 1.388(4)
C10 H14 0.9300
C11 C12 1.369(5)
C11 H13 0.9300
C12 C13 1.362(5)
C12 H12 0.9300
C13 C14 1.379(4)
C13 H10 0.9300
C14 H11 0.9300
C4 C5 1.368(4)
C4 H18 0.9300
C5 C6 1.384(4)
C5 H15 0.9300
C6 C7 1.380(3)
C6 H16 0.9300
C7 H17 0.9300

loop_
_geom_torsion_atom_site_label_1
_geom_torsion_atom_site_label_2
_geom_torsion_atom_site_label_3
_geom_torsion_atom_site_label_4
_geom_torsion
C19 C18 C17 C16 -0.3(4)
C18 C17 C16 C15 -0.6(4)
C17 C16 C15 C20 0.8(4)
C17 C16 C15 C2 -176.4(2)
C20 C15 C2 C1 44.3(4)
C16 C15 C2 C1 -138.6(2)
C20 C15 C2 C3 -132.8(3)
C16 C15 C2 C3 44.2(3)
C3 C2 C1 N1 0.0(2)
C15 C2 C1 N1 -177.6(2)
C3 C2 C1 C9 173.2(2)
C15 C2 C1 C9 -4.4(4)
C8 N1 C1 C2 -0.4(2)
C21 N1 C1 C2 -168.5(2)
C8 N1 C1 C9 -174.20(19)
C21 N1 C1 C9 17.7(3)
C1 N1 C21 O1 29.3(3)
C8 N1 C21 O1 -136.6(2)
C1 N1 C21 C22 -151.0(2)
C8 N1 C21 C22 43.2(3)
O1 C21 C22 C23 8.4(4)
N1 C21 C22 C23 -171.4(2)
C21 C22 C23 N2 -1.2(4)
C21 C22 C23 C24 177.9(2)
C1 N1 C8 C7 -177.0(2)
C21 N1 C8 C7 -9.2(4)
C1 N1 C8 C3 0.7(2)
C21 N1 C8 C3 168.5(2)
C7 C8 C3 C4 -5.5(3)
N1 C8 C3 C4 176.51(19)
C7 C8 C3 C2 177.2(2)
N1 C8 C3 C2 -0.7(2)
C1 C2 C3 C8 0.5(2)
C15 C2 C3 C8 178.2(2)
C1 C2 C3 C4 -176.2(2)
C15 C2 C3 C4 1.5(4)
C17 C18 C19 C20 0.9(4)
C16 C15 C20 C19 -0.2(4)
C2 C15 C20 C19 177.0(2)
C18 C19 C20 C15 -0.7(4)
C2 C1 C9 C10 63.1(3)
N1 C1 C9 C10 -124.5(2)
C2 C1 C9 C14 -113.8(3)
N1 C1 C9 C14 58.7(3)
C14 C9 C10 C11 0.0(4)
C1 C9 C10 C11 -176.9(2)
C9 C10 C11 C12 0.4(4)
C10 C11 C12 C13 0.0(5)
C11 C12 C13 C14 -0.8(5)
C12 C13 C14 C9 1.3(4)
C10 C9 C14 C13 -0.8(4)
C1 C9 C14 C13 176.1(2)
C8 C3 C4 C5 2.1(3)
C2 C3 C4 C5 178.5(2)
C3 C4 C5 C6 1.5(4)
C4 C5 C6 C7 -2.0(4)
C5 C6 C7 C8 -1.2(4)
C3 C8 C7 C6 5.0(4)
N1 C8 C7 C6 -177.5(2)
